data_1553955
loop_
_publ_author_name
'Liu, Xinming'
'Sun, Huiliang'
'Xu, Wan'
'Wan, Shisheng'
'Shi, Jianwu'
'Li, Chunli'
'Wang, Hua'

_publ_section_title
;
 Syntheses and structures of [7]helicene and double helicene based on
 dithieno[2,3-b:2&#x2032;,3&#x2032;-d]thiophene
;
_journal_issue 8
_journal_name_full 'Organic Chemistry Frontiers'
_journal_page_first 1257
_journal_paper_doi 10.1039/C7QO01049D
_journal_volume 5
_journal_year 2018
_chemical_formula_sum 'C11 H11 Br S3 Si'
_chemical_formula_weight 347.38
_space_group_IT_number 14
_space_group_name_Hall '-P 2ybc'
_space_group_name_H-M_alt 'P 1 21/c 1'
_symmetry_cell_setting monoclinic
_symmetry_space_group_name_H-M 'P 1 21/c 1'
_atom_sites_solution_hydrogens geom
_atom_sites_solution_primary direct
_atom_sites_solution_secondary difmap
_audit_creation_method SHELXL-97
_audit_update_record
;
2017-11-23 deposited with the CCDC.
2018-02-06 downloaded from the CCDC.
;
_cell_angle_alpha 90.00
_cell_angle_beta 110.1900(10)
_cell_angle_gamma 90.00
_cell_formula_units_Z 4
_cell_length_a 11.5286(10)
_cell_length_b 15.8164(13)
_cell_length_c 8.4588(7)
_cell_measurement_reflns_used 2709
_cell_measurement_temperature 296(2)
_cell_measurement_theta_max 27.19
_cell_measurement_theta_min 2.28
_cell_volume 1447.6(2)
_computing_cell_refinement 'Bruker SAINT'
_computing_data_collection 'Bruker APEX2'
_computing_data_reduction 'Bruker SAINT'
_computing_molecular_graphics 'Bruker SHELXTL'
_computing_publication_material 'Bruker SHELXTL'
_computing_structure_refinement 'SHELXL-97 (Sheldrick, 2008)'
_computing_structure_solution 'SHELXS-97 (Sheldrick, 2008)'
_diffrn_ambient_temperature 296(2)
_diffrn_measured_fraction_theta_full 0.998
_diffrn_measured_fraction_theta_max 0.998
_diffrn_measurement_device_type 'Bruker APEX-II CCD'
_diffrn_measurement_method '\f and \w scans'
_diffrn_radiation_monochromator graphite
_diffrn_radiation_source 'fine-focus sealed tube'
_diffrn_radiation_type MoK\a
_diffrn_radiation_wavelength 0.71073
_diffrn_reflns_av_R_equivalents 0.0241
_diffrn_reflns_av_sigmaI/netI 0.0282
_diffrn_reflns_limit_h_max 14
_diffrn_reflns_limit_h_min -14
_diffrn_reflns_limit_k_max 12
_diffrn_reflns_limit_k_min -19
_diffrn_reflns_limit_l_max 10
_diffrn_reflns_limit_l_min -10
_diffrn_reflns_number 7997
_diffrn_reflns_theta_full 26.00
_diffrn_reflns_theta_max 26.00
_diffrn_reflns_theta_min 1.88
_exptl_absorpt_coefficient_mu 3.327
_exptl_absorpt_correction_T_max 0.5706
_exptl_absorpt_correction_T_min 0.3098
_exptl_absorpt_correction_type multi-scan
_exptl_absorpt_process_details SADABS
_exptl_crystal_colour colorless
_exptl_crystal_density_diffrn 1.594
_exptl_crystal_density_method 'not measured'
_exptl_crystal_description rod
_exptl_crystal_F_000 696
_exptl_crystal_size_max 0.46
_exptl_crystal_size_mid 0.23
_exptl_crystal_size_min 0.19
_refine_diff_density_max 0.266
_refine_diff_density_min -0.345
_refine_diff_density_rms 0.061
_refine_ls_extinction_method none
_refine_ls_goodness_of_fit_ref 1.024
_refine_ls_hydrogen_treatment constr
_refine_ls_matrix_type full
_refine_ls_number_parameters 145
_refine_ls_number_reflns 2843
_refine_ls_number_restraints 0
_refine_ls_restrained_S_all 1.024
_refine_ls_R_factor_all 0.0442
_refine_ls_R_factor_gt 0.0296
_refine_ls_shift/su_max 0.000
_refine_ls_shift/su_mean 0.000
_refine_ls_structure_factor_coef Fsqd
_refine_ls_weighting_details 'calc w=1/[\s^2^(Fo^2^)+(0.0396P)^2^+0.1720P] where P=(Fo^2^+2Fc^2^)/3'
_refine_ls_weighting_scheme calc
_refine_ls_wR_factor_gt 0.0691
_refine_ls_wR_factor_ref 0.0751
_reflns_number_gt 2241
_reflns_number_total 2843
_reflns_threshold_expression >2sigma(I)
_cod_data_source_file c7qo01049d2.cif
_cod_data_source_block 1_CCDC2
_cod_depositor_comments
;
The following automatic conversions were performed:

data item '_exptl_absorpt_correction_type' value 'Multi-scan' was
changed to 'multi-scan' in accordance with the
/home/saulius/struct/COD-crude-data/automatic-downloads/DataCite-retrospective/RSC/depositions/lib/dictionaries/cif_core.dic
dictionary named 'cif_core.dic' version 2.4.2 last updated on
2011-04-26.

data item '_symmetry_cell_setting' value 'Monoclinic' was changed to
'monoclinic' in accordance with the
/home/saulius/struct/COD-crude-data/automatic-downloads/DataCite-retrospective/RSC/depositions/lib/dictionaries/cif_core.dic
dictionary named 'cif_core.dic' version 2.4.2 last updated on
2011-04-26.

Automatic conversion script
Id: cif_fix_values 6909 2019-04-08 15:41:33Z antanas 
;
_cod_original_sg_symbol_H-M 'P2(1)/c  '
_cod_database_code 1553955

loop_
_symmetry_equiv_pos_as_xyz
'x, y, z'
'-x, y+1/2, -z+1/2'
'-x, -y, -z'
'x, -y-1/2, z-1/2'

loop_
_atom_site_label
_atom_site_type_symbol
_atom_site_fract_x
_atom_site_fract_y
_atom_site_fract_z
_atom_site_U_iso_or_equiv
_atom_site_adp_type
_atom_site_occupancy
_atom_site_symmetry_multiplicity
_atom_site_calc_flag
_atom_site_refinement_flags
Br1 Br -0.39217(3) 0.17916(2) -0.58371(4) 0.06200(13) Uani 1 1 d .
Si1 Si 0.31347(7) 0.41126(4) 0.29956(9) 0.04378(18) Uani 1 1 d .
S1 S -0.20375(7) 0.08511(4) -0.28080(9) 0.0566(2) Uani 1 1 d .
S2 S 0.03244(7) 0.10591(4) 0.04776(9) 0.0551(2) Uani 1 1 d .
S3 S 0.07056(6) 0.36562(4) 0.00234(8) 0.04689(18) Uani 1 1 d .
C1 C -0.2530(2) 0.17968(16) -0.3872(3) 0.0450(6) Uani 1 1 d .
C2 C -0.1834(2) 0.24678(16) -0.3152(3) 0.0432(6) Uani 1 1 d .
H2A H -0.1977 0.3016 -0.3573 0.052 Uiso 1 1 calc R
C3 C -0.0849(2) 0.22346(15) -0.1663(3) 0.0391(5) Uani 1 1 d .
C4 C -0.0846(2) 0.13829(15) -0.1329(3) 0.0432(6) Uani 1 1 d .
C5 C 0.0152(2) 0.26401(14) -0.0395(3) 0.0367(5) Uani 1 1 d .
C6 C 0.0865(2) 0.21040(14) 0.0821(3) 0.0398(6) Uani 1 1 d .
C7 C 0.1862(2) 0.24908(15) 0.2075(3) 0.0427(6) Uani 1 1 d .
H7A H 0.2421 0.2201 0.2974 0.051 Uiso 1 1 calc R
C8 C 0.1916(2) 0.33440(15) 0.1819(3) 0.0418(6) Uani 1 1 d .
C9 C 0.3908(3) 0.3702(2) 0.5162(4) 0.0733(9) Uani 1 1 d .
H9A H 0.4275 0.3163 0.5108 0.110 Uiso 1 1 calc R
H9B H 0.3310 0.3639 0.5711 0.110 Uiso 1 1 calc R
H9C H 0.4538 0.4091 0.5787 0.110 Uiso 1 1 calc R
C10 C 0.4265(3) 0.4203(2) 0.1877(5) 0.0801(10) Uani 1 1 d .
H10A H 0.4635 0.3661 0.1857 0.120 Uiso 1 1 calc R
H10B H 0.4896 0.4602 0.2453 0.120 Uiso 1 1 calc R
H10C H 0.3847 0.4392 0.0744 0.120 Uiso 1 1 calc R
C11 C 0.2406(3) 0.51507(18) 0.3050(4) 0.0652(8) Uani 1 1 d .
H11A H 0.1825 0.5095 0.3627 0.098 Uiso 1 1 calc R
H11B H 0.1985 0.5343 0.1920 0.098 Uiso 1 1 calc R
H11C H 0.3032 0.5553 0.3632 0.098 Uiso 1 1 calc R

loop_
_atom_site_aniso_label
_atom_site_aniso_U_11
_atom_site_aniso_U_22
_atom_site_aniso_U_33
_atom_site_aniso_U_23
_atom_site_aniso_U_13
_atom_site_aniso_U_12
Br1 0.04840(19) 0.0791(2) 0.04639(18) -0.00684(14) 0.00096(13) -0.00503(14)
Si1 0.0399(4) 0.0404(4) 0.0466(4) -0.0078(3) 0.0093(3) -0.0055(3)
S1 0.0561(4) 0.0465(4) 0.0532(4) -0.0053(3) 0.0008(3) -0.0135(3)
S2 0.0593(4) 0.0368(3) 0.0528(4) 0.0036(3) -0.0014(3) -0.0091(3)
S3 0.0520(4) 0.0351(3) 0.0435(4) -0.0025(3) 0.0035(3) -0.0044(3)
C1 0.0415(14) 0.0539(16) 0.0354(13) -0.0043(11) 0.0078(11) -0.0011(12)
C2 0.0465(15) 0.0414(14) 0.0395(13) -0.0019(11) 0.0120(12) -0.0014(11)
C3 0.0424(14) 0.0412(14) 0.0335(12) -0.0032(10) 0.0129(11) -0.0017(11)
C4 0.0434(15) 0.0401(14) 0.0406(14) -0.0048(11) 0.0075(11) -0.0062(11)
C5 0.0412(13) 0.0339(12) 0.0356(12) -0.0049(10) 0.0138(11) -0.0033(10)
C6 0.0452(15) 0.0339(12) 0.0388(13) -0.0025(10) 0.0125(11) -0.0060(10)
C7 0.0427(14) 0.0416(14) 0.0391(13) 0.0001(11) 0.0081(11) -0.0030(11)
C8 0.0416(14) 0.0432(14) 0.0366(13) -0.0041(11) 0.0084(11) -0.0035(11)
C9 0.066(2) 0.074(2) 0.0571(18) -0.0017(16) -0.0070(16) -0.0119(16)
C10 0.070(2) 0.076(2) 0.108(3) -0.015(2) 0.048(2) -0.0132(18)
C11 0.0615(19) 0.0504(17) 0.084(2) -0.0125(15) 0.0256(18) -0.0028(14)

loop_
_atom_type_symbol
_atom_type_description
_atom_type_scat_dispersion_real
_atom_type_scat_dispersion_imag
_atom_type_scat_source
C C 0.0033 0.0016 'International Tables Vol C Tables 4.2.6.8 and 6.1.1.4'
H H 0.0000 0.0000 'International Tables Vol C Tables 4.2.6.8 and 6.1.1.4'
Si Si 0.0817 0.0704 'International Tables Vol C Tables 4.2.6.8 and 6.1.1.4'
S S 0.1246 0.1234 'International Tables Vol C Tables 4.2.6.8 and 6.1.1.4'
Br Br -0.2901 2.4595 'International Tables Vol C Tables 4.2.6.8 and 6.1.1.4'

loop_
_geom_angle_atom_site_label_1
_geom_angle_atom_site_label_2
_geom_angle_atom_site_label_3
_geom_angle
C11 Si1 C9 110.67(16)
C11 Si1 C10 110.34(15)
C9 Si1 C10 110.29(17)
C11 Si1 C8 109.06(12)
C9 Si1 C8 108.37(13)
C10 Si1 C8 108.03(14)
C4 S1 C1 89.54(12)
C4 S2 C6 89.51(11)
C5 S3 C8 92.48(12)
C2 C1 S1 114.1(2)
C2 C1 Br1 127.0(2)
S1 C1 Br1 118.91(14)
C1 C2 C3 111.5(2)
C1 C2 H2A 124.3
C3 C2 H2A 124.3
C4 C3 C2 112.4(2)
C4 C3 C5 109.9(2)
C2 C3 C5 137.7(2)
C3 C4 S1 112.54(18)
C3 C4 S2 114.66(17)
S1 C4 S2 132.79(15)
C6 C5 C3 114.0(2)
C6 C5 S3 109.90(18)
C3 C5 S3 136.09(19)
C5 C6 C7 114.9(2)
C5 C6 S2 111.88(18)
C7 C6 S2 133.27(19)
C8 C7 C6 112.2(2)
C8 C7 H7A 123.9
C6 C7 H7A 123.9
C7 C8 S3 110.51(18)
C7 C8 Si1 128.60(19)
S3 C8 Si1 120.64(14)
Si1 C9 H9A 109.5
Si1 C9 H9B 109.5
H9A C9 H9B 109.5
Si1 C9 H9C 109.5
H9A C9 H9C 109.5
H9B C9 H9C 109.5
Si1 C10 H10A 109.5
Si1 C10 H10B 109.5
H10A C10 H10B 109.5
Si1 C10 H10C 109.5
H10A C10 H10C 109.5
H10B C10 H10C 109.5
Si1 C11 H11A 109.5
Si1 C11 H11B 109.5
H11A C11 H11B 109.5
Si1 C11 H11C 109.5
H11A C11 H11C 109.5
H11B C11 H11C 109.5

loop_
_geom_bond_atom_site_label_1
_geom_bond_atom_site_label_2
_geom_bond_distance
Br1 C1 1.870(3)
Si1 C11 1.852(3)
Si1 C9 1.857(3)
Si1 C10 1.862(3)
Si1 C8 1.865(2)
S1 C4 1.725(2)
S1 C1 1.737(3)
S2 C4 1.730(3)
S2 C6 1.755(2)
S3 C5 1.720(2)
S3 C8 1.742(3)
C1 C2 1.343(3)
C2 C3 1.422(3)
C2 H2A 0.9300
C3 C4 1.376(3)
C3 C5 1.428(3)
C5 C6 1.367(3)
C6 C7 1.407(3)
C7 C8 1.371(3)
C7 H7A 0.9300
C9 H9A 0.9600
C9 H9B 0.9600
C9 H9C 0.9600
C10 H10A 0.9600
C10 H10B 0.9600
C10 H10C 0.9600
C11 H11A 0.9600
C11 H11B 0.9600
C11 H11C 0.9600

loop_
_geom_torsion_atom_site_label_1
_geom_torsion_atom_site_label_2
_geom_torsion_atom_site_label_3
_geom_torsion_atom_site_label_4
_geom_torsion
C4 S1 C1 C2 0.1(2)
C4 S1 C1 Br1 -179.98(16)
S1 C1 C2 C3 -0.2(3)
Br1 C1 C2 C3 179.86(18)
C1 C2 C3 C4 0.3(3)
C1 C2 C3 C5 -179.6(3)
C2 C3 C4 S1 -0.2(3)
C5 C3 C4 S1 179.70(17)
C2 C3 C4 S2 -179.50(17)
C5 C3 C4 S2 0.4(3)
C1 S1 C4 C3 0.1(2)
C1 S1 C4 S2 179.2(2)
C6 S2 C4 C3 -0.6(2)
C6 S2 C4 S1 -179.8(2)
C4 C3 C5 C6 0.2(3)
C2 C3 C5 C6 -180.0(3)
C4 C3 C5 S3 -179.3(2)
C2 C3 C5 S3 0.6(5)
C8 S3 C5 C6 1.08(19)
C8 S3 C5 C3 -179.5(2)
C3 C5 C6 C7 179.5(2)
S3 C5 C6 C7 -0.9(3)
C3 C5 C6 S2 -0.6(3)
S3 C5 C6 S2 178.93(12)
C4 S2 C6 C5 0.7(2)
C4 S2 C6 C7 -179.5(3)
C5 C6 C7 C8 0.1(3)
S2 C6 C7 C8 -179.7(2)
C6 C7 C8 S3 0.7(3)
C6 C7 C8 Si1 -173.60(18)
C5 S3 C8 C7 -1.02(19)
C5 S3 C8 Si1 173.79(15)
C11 Si1 C8 C7 -147.0(2)
C9 Si1 C8 C7 -26.4(3)
C10 Si1 C8 C7 93.1(3)
C11 Si1 C8 S3 39.3(2)
C9 Si1 C8 S3 159.82(16)
C10 Si1 C8 S3 -80.7(2)
